data_2205309
loop_
_publ_author_name
'Brendon L. Wilkinson'
'Laurent F. Bornaghi'
'Todd A. Houston'
'Sally-Ann Poulsen'
'Peter C. Healy'

_publ_section_title
;Methyl
 2,3,4-tri-<i>O</i>-acetyl-1-azido-1-deoxy-\b-<small>D</small>-glucopyranuronate
 at room temperature
;
_journal_issue 3
_journal_name_full 'Acta Crystallographica Section E'
_journal_page_first o738
_journal_page_last o740
_journal_paper_doi 10.1107/S1600536805004381
_journal_volume 61
_journal_year 2005
_chemical_formula_iupac 'C13 H17 N3 O9'
_chemical_formula_moiety 'C13 H17 N3 O9'
_chemical_formula_structural 'C13 H17 N3 O9'
_chemical_formula_sum 'C13 H17 N3 O9'
_chemical_formula_weight 359.30
_chemical_name_common
;
Methyl (2,3,4-tetra-O-acetyl-\b-D-glucopyranosyl azide)uronate
;
_chemical_name_systematic
;
Methyl 2,3,4-tetra-O-acetyl-1-azido-1-deoxy-\b-D-glucopyranuronate
;
_space_group_IT_number 19
_symmetry_cell_setting orthorhombic
_symmetry_space_group_name_Hall 'P 2ac 2ab'
_symmetry_space_group_name_H-M 'P 21 21 21'
_atom_sites_solution_hydrogens geom
_atom_sites_solution_primary direct
_atom_sites_solution_secondary difmap
_cell_angle_alpha 90
_cell_angle_beta 90
_cell_angle_gamma 90
_cell_formula_units_Z 4
_cell_length_a 14.059(3)
_cell_length_b 16.336(2)
_cell_length_c 7.356(3)
_cell_measurement_reflns_used 20
_cell_measurement_temperature 295
_cell_measurement_theta_max 16.3
_cell_measurement_theta_min 12.6
_cell_volume 1689.4(8)
_computing_cell_refinement 'MSC/AFC7 Diffractometer Control Software'
_computing_data_collection
;
MSC/AFC7 Diffractometer Control Software
(Molecular Structure Corporation, 1999)
;
_computing_data_reduction 'TEXSAN for Windows (Molecular Structure Corporation, 2001)'
_computing_molecular_graphics 'ORTEP-3 (Farrugia, 1997)'
_computing_publication_material 'TEXSAN for Windows and PLATON (Spek, 2003)'
_computing_structure_refinement 'TEXSAN for Windows and SHELXL97 (Sheldrick, 1997)'
_computing_structure_solution 'TEXSAN for Windows'
_diffrn_measured_fraction_theta_full 0.999
_diffrn_measured_fraction_theta_max 0.999
_diffrn_measurement_device 'Rigaku AFC-7R'
_diffrn_measurement_method \w-2\q
_diffrn_radiation_monochromator graphite
_diffrn_radiation_source 'Rigaku rotating anode'
_diffrn_radiation_type MoK\a
_diffrn_radiation_wavelength 0.7107
_diffrn_reflns_av_R_equivalents 0.0361
_diffrn_reflns_av_sigmaI/netI 0.0593
_diffrn_reflns_limit_h_max 18
_diffrn_reflns_limit_h_min -8
_diffrn_reflns_limit_k_max 21
_diffrn_reflns_limit_k_min 0
_diffrn_reflns_limit_l_max 9
_diffrn_reflns_limit_l_min -4
_diffrn_reflns_number 2779
_diffrn_reflns_reduction_process ' ?'
_diffrn_reflns_theta_full 27.49
_diffrn_reflns_theta_max 27.49
_diffrn_reflns_theta_min 2.88
_diffrn_standards_decay_% 3.15
_diffrn_standards_interval_count 150
_diffrn_standards_number 3
_exptl_absorpt_coefficient_mu 0.121
_exptl_absorpt_correction_type none
_exptl_crystal_colour colourless
_exptl_crystal_density_diffrn 1.413
_exptl_crystal_density_method 'not measured'
_exptl_crystal_description prismatic
_exptl_crystal_F_000 752
_exptl_crystal_size_max 0.300
_exptl_crystal_size_mid 0.200
_exptl_crystal_size_min 0.150
_refine_diff_density_max 0.162
_refine_diff_density_min -0.222
_refine_ls_abs_structure_details none
_refine_ls_extinction_method none
_refine_ls_goodness_of_fit_ref 1.012
_refine_ls_hydrogen_treatment constr
_refine_ls_matrix_type full
_refine_ls_number_parameters 226
_refine_ls_number_reflns 2227
_refine_ls_number_restraints 0
_refine_ls_restrained_S_all 1.012
_refine_ls_R_factor_all 0.1009
_refine_ls_R_factor_gt 0.0405
_refine_ls_shift/su_max 0.000
_refine_ls_shift/su_mean 0.000
_refine_ls_structure_factor_coef Fsqd
_refine_ls_weighting_details 'calc w = 1/[\s^2^(Fo^2^)+(0.0489P)^2^+0.1669P] where P = (Fo^2^+2Fc^2^)/3'
_refine_ls_weighting_scheme calc
_refine_ls_wR_factor_gt 0.1021
_refine_ls_wR_factor_ref 0.1239
_reflns_number_gt 1346
_reflns_number_total 2227
_reflns_threshold_expression I>2\s(I)
_cod_data_source_file lh6365.cif
_cod_data_source_block I
_cod_depositor_comments
;
The following automatic conversions were performed:
'_symmetry_cell_setting' value 'Orthorhombic' changed to 'orthorhombic'
according to '/home/saulius/struct/CIF-dictionaries/cif_core.dic'
dictionary named 'cif_core.dic' version 2.4.1 from 2010-06-29.

Automatic conversion script
Id: cif_fix_enum 1527 2010-12-29 10:47:43Z saulius 

The following automatic conversions were performed:

'_symmetry_cell_setting' value 'Orthorhombic' changed to
'orthorhombic' according to
/home/saulius/struct/CIF-dictionaries/cif_core.dic dictionary named
'cif_core.dic' version 2.4.1 from 2010-06-29.

Automatic conversion script
Id: cif_fix_values 1715 2011-07-08 13:25:40Z adriana 
;
_cod_database_code 2205309
_cod_database_fobs_code 2205309

loop_
_symmetry_equiv_pos_site_id
_symmetry_equiv_pos_as_xyz
1 x,y,z
2 1/2-x,-y,1/2+z
3 1/2+x,1/2-y,-z
4 -x,1/2+y,1/2-z

loop_
_atom_site_aniso_label
_atom_site_aniso_U_11
_atom_site_aniso_U_22
_atom_site_aniso_U_33
_atom_site_aniso_U_12
_atom_site_aniso_U_13
_atom_site_aniso_U_23
O1 0.0322(11) 0.0423(13) 0.0411(13) 0.0006(10) -0.0026(11) -0.0014(10)
O21 0.0398(12) 0.0440(13) 0.0530(15) -0.0096(11) 0.0049(12) -0.0033(12)
O22 0.071(2) 0.0650(19) 0.120(3) -0.0125(16) 0.015(2) -0.043(2)
O31 0.0379(12) 0.0494(13) 0.0407(13) 0.0037(11) -0.0094(11) -0.0084(12)
O32 0.0587(17) 0.080(2) 0.069(2) 0.0241(16) -0.0193(16) -0.0071(18)
O41 0.0438(13) 0.0392(12) 0.0365(12) 0.0039(11) 0.0011(11) 0.0007(10)
O42 0.121(3) 0.0698(19) 0.0396(15) 0.012(2) 0.0122(19) -0.0063(15)
O61 0.0398(13) 0.0606(16) 0.082(2) -0.0099(12) 0.0164(15) -0.0092(16)
O62 0.083(2) 0.0578(18) 0.115(3) -0.0228(17) 0.021(2) -0.031(2)
N11 0.069(2) 0.0466(16) 0.0416(16) 0.0075(17) -0.0095(16) 0.0012(15)
N12 0.0503(18) 0.0572(19) 0.0460(19) 0.0070(16) -0.0046(16) 0.0037(17)
N13 0.115(4) 0.102(3) 0.048(2) 0.044(3) -0.021(3) 0.005(2)
C1 0.0402(18) 0.0406(17) 0.0397(19) -0.0005(16) -0.0030(16) 0.0024(16)
C2 0.0358(16) 0.0380(16) 0.0381(18) -0.0021(14) 0.0012(16) -0.0021(16)
C3 0.0376(16) 0.0401(17) 0.0327(18) -0.0002(15) -0.0007(16) -0.0062(14)
C4 0.0349(15) 0.0385(16) 0.0338(17) 0.0046(14) 0.0016(15) 0.0004(14)
C5 0.0353(16) 0.0417(18) 0.0344(18) 0.0038(15) 0.0003(15) -0.0012(15)
C6 0.0449(19) 0.047(2) 0.041(2) -0.0024(18) 0.0009(17) -0.0043(17)
C21 0.054(2) 0.045(2) 0.064(2) -0.0081(19) -0.014(2) -0.003(2)
C22 0.070(3) 0.056(2) 0.102(4) -0.020(2) -0.011(3) 0.013(3)
C31 0.0391(18) 0.053(2) 0.041(2) -0.0048(17) -0.0085(17) 0.0062(18)
C32 0.066(3) 0.080(3) 0.059(2) -0.006(2) -0.023(2) -0.004(3)
C41 0.050(2) 0.053(2) 0.0391(19) -0.0092(19) -0.0056(18) 0.0017(19)
C42 0.079(3) 0.057(2) 0.056(3) -0.009(2) -0.017(2) 0.016(2)
C61 0.052(2) 0.101(4) 0.094(4) -0.027(3) 0.018(3) 0.009(3)

loop_
_atom_site_label
_atom_site_fract_x
_atom_site_fract_y
_atom_site_fract_z
_atom_site_U_iso_or_equiv
_atom_site_thermal_displace_type
_atom_site_occupancy
_atom_site_type_symbol
O1 0.44966(14) 0.07905(13) -0.1272(3) 0.0385(7) Uani 1.000 O
O21 0.66354(16) 0.20090(14) -0.0677(4) 0.0456(8) Uani 1.000 O
O22 0.6253(2) 0.31098(19) 0.1017(6) 0.0853(14) Uani 1.000 O
O31 0.64665(15) 0.12035(15) 0.2736(3) 0.0427(7) Uani 1.000 O
O32 0.7704(2) 0.03384(19) 0.2821(4) 0.0692(11) Uani 1.000 O
O41 0.55682(16) -0.04397(14) 0.2295(3) 0.0398(7) Uani 1.000 O
O42 0.5070(3) 0.00184(19) 0.4997(4) 0.0768(13) Uani 1.000 O
O61 0.32954(17) -0.01908(16) 0.0659(4) 0.0608(10) Uani 1.000 O
O62 0.3998(2) -0.11951(19) -0.0852(5) 0.0853(13) Uani 1.000 O
N11 0.4869(2) 0.2030(2) -0.2617(4) 0.0524(10) Uani 1.000 N
N12 0.4705(2) 0.1977(2) -0.4272(5) 0.0512(11) Uani 1.000 N
N13 0.4516(3) 0.2025(3) -0.5731(5) 0.0883(18) Uani 1.000 N
C1 0.5275(2) 0.1301(2) -0.1781(5) 0.0402(10) Uani 1.000 C
C2 0.5798(2) 0.1579(2) -0.0084(5) 0.0373(10) Uani 1.000 C
C3 0.6106(2) 0.0859(2) 0.1071(5) 0.0368(10) Uani 1.000 C
C4 0.5265(2) 0.0303(2) 0.1426(4) 0.0357(9) Uani 1.000 C
C5 0.4832(2) 0.00622(19) -0.0416(5) 0.0371(10) Uani 1.000 C
C6 0.4004(3) -0.0520(2) -0.0244(5) 0.0443(11) Uani 1.000 C
C21 0.6772(3) 0.2793(2) -0.0034(7) 0.0543(12) Uani 1.000 C
C22 0.7641(3) 0.3152(3) -0.0843(8) 0.0760(18) Uani 1.000 C
C31 0.7290(2) 0.0919(2) 0.3418(5) 0.0444(11) Uani 1.000 C
C32 0.7607(3) 0.1422(3) 0.4979(7) 0.0683(16) Uani 1.000 C
C41 0.5432(3) -0.0506(2) 0.4123(5) 0.0474(11) Uani 1.000 C
C42 0.5836(3) -0.1285(3) 0.4779(6) 0.0640(16) Uani 1.000 C
C61 0.2441(3) -0.0680(3) 0.0885(8) 0.082(2) Uani 1.000 C
H1 0.56900 0.10270 -0.25980 0.0480 Uiso 1.000 H
H2 0.54050 0.19350 0.06050 0.0450 Uiso 1.000 H
H3 0.65950 0.05630 0.04700 0.0440 Uiso 1.000 H
H4 0.48060 0.05760 0.21530 0.0430 Uiso 1.000 H
H5 0.53080 -0.01800 -0.11580 0.0450 Uiso 1.000 H
H22A 0.76360 0.30640 -0.21200 0.0930 Uiso 1.000 H
H22B 0.76600 0.37220 -0.06000 0.0930 Uiso 1.000 H
H22C 0.81870 0.28960 -0.03310 0.0930 Uiso 1.000 H
H32A 0.72940 0.19370 0.49490 0.0820 Uiso 1.000 H
H32B 0.82770 0.15050 0.49020 0.0820 Uiso 1.000 H
H32C 0.74610 0.11490 0.60810 0.0820 Uiso 1.000 H
H42A 0.65090 -0.12280 0.49200 0.0780 Uiso 1.000 H
H42B 0.55630 -0.14230 0.59170 0.0780 Uiso 1.000 H
H42C 0.57110 -0.17070 0.39240 0.0780 Uiso 1.000 H
H61A 0.26110 -0.12260 0.11660 0.1000 Uiso 1.000 H
H61B 0.20700 -0.04580 0.18480 0.1000 Uiso 1.000 H
H61C 0.20820 -0.06680 -0.02080 0.1000 Uiso 1.000 H

loop_
_atom_type_symbol
_atom_type_description
_atom_type_scat_dispersion_real
_atom_type_scat_dispersion_imag
_atom_type_scat_source
O O 0.0106 0.0060 'International Tables Vol C Tables 4.2.6.8 and 6.1.1.4'
N N 0.0061 0.0033 'International Tables Vol C Tables 4.2.6.8 and 6.1.1.4'
H H 0.0000 0.0000 'International Tables Vol C Tables 4.2.6.8 and 6.1.1.4'
C C 0.0033 0.0016 'International Tables Vol C Tables 4.2.6.8 and 6.1.1.4'

loop_
_geom_angle_atom_site_label_1
_geom_angle_atom_site_label_2
_geom_angle_atom_site_label_3
_geom_angle
_geom_angle_publ_flag
C1 O1 C5 110.5(2) yes
C2 O21 C21 117.6(3) yes
C3 O31 C31 119.0(3) yes
C4 O41 C41 117.7(2) yes
C6 O61 C61 117.4(3) yes
N12 N11 C1 115.4(3) yes
N11 N12 N13 171.3(4) yes
O1 C1 N11 106.8(2) yes
O1 C1 C2 109.3(3) yes
N11 C1 C2 107.0(3) yes
O21 C2 C1 107.0(3) yes
O21 C2 C3 108.4(2) yes
C1 C2 C3 111.6(3) no
O31 C3 C2 105.9(3) yes
O31 C3 C4 111.3(3) yes
C2 C3 C4 109.9(2) no
O41 C4 C3 110.6(2) yes
O41 C4 C5 107.1(2) yes
C3 C4 C5 108.1(3) no
O1 C5 C4 107.9(2) yes
O1 C5 C6 107.9(2) yes
C4 C5 C6 113.2(3) no
O61 C6 O62 124.4(4) yes
O61 C6 C5 111.7(3) yes
O62 C6 C5 123.9(4) yes
O21 C21 O22 123.0(4) yes
O21 C21 C22 110.2(4) yes
O22 C21 C22 126.8(4) yes
O31 C31 O32 123.8(3) yes
O31 C31 C32 110.9(3) yes
O32 C31 C32 125.3(3) yes
O41 C41 O42 122.5(3) yes
O41 C41 C42 109.7(3) yes
O42 C41 C42 127.7(4) yes
O1 C1 H1 111.00 no
N11 C1 H1 111.00 no
C2 C1 H1 111.00 no
O21 C2 H2 110.00 no
C1 C2 H2 110.00 no
C3 C2 H2 110.00 no
O31 C3 H3 110.00 no
C2 C3 H3 110.00 no
C4 C3 H3 110.00 no
O41 C4 H4 110.00 no
C3 C4 H4 110.00 no
C5 C4 H4 110.00 no
O1 C5 H5 109.00 no
C4 C5 H5 110.00 no
C6 C5 H5 109.00 no
C21 C22 H22A 109.00 no
C21 C22 H22B 110.00 no
C21 C22 H22C 109.00 no
H22A C22 H22B 110.00 no
H22A C22 H22C 109.00 no
H22B C22 H22C 110.00 no
C31 C32 H32A 110.00 no
C31 C32 H32B 109.00 no
C31 C32 H32C 110.00 no
H32A C32 H32B 109.00 no
H32A C32 H32C 110.00 no
H32B C32 H32C 109.00 no
C41 C42 H42A 109.00 no
C41 C42 H42B 110.00 no
C41 C42 H42C 110.00 no
H42A C42 H42B 109.00 no
H42A C42 H42C 109.00 no
H42B C42 H42C 110.00 no
O61 C61 H61A 110.00 no
O61 C61 H61B 109.00 no
O61 C61 H61C 109.00 no
H61A C61 H61B 110.00 no
H61A C61 H61C 110.00 no
H61B C61 H61C 109.00 no

loop_
_geom_bond_atom_site_label_1
_geom_bond_atom_site_label_2
_geom_bond_distance
_geom_bond_publ_flag
O1 C1 1.426(4) yes
O1 C5 1.426(4) yes
O21 C2 1.439(4) yes
O21 C21 1.379(4) yes
O22 C21 1.182(6) yes
O31 C3 1.440(4) yes
O31 C31 1.345(4) yes
O32 C31 1.196(4) yes
O41 C4 1.436(4) yes
O41 C41 1.363(4) yes
O42 C41 1.186(5) yes
O61 C6 1.313(5) yes
O61 C61 1.452(5) yes
O62 C6 1.190(5) yes
N11 N12 1.242(5) yes
N11 C1 1.457(5) yes
N12 N13 1.108(5) yes
C1 C2 1.518(5) no
C2 C3 1.514(5) no
C3 C4 1.514(4) no
C4 C5 1.537(5) no
C5 C6 1.509(5) no
C21 C22 1.480(6) no
C31 C32 1.481(6) no
C41 C42 1.475(6) no
C1 H1 0.9500 no
C2 H2 0.9500 no
C3 H3 0.9500 no
C4 H4 0.9500 no
C5 H5 0.9500 no
C22 H22A 0.9500 no
C22 H22B 0.9500 no
C22 H22C 0.9500 no
C32 H32A 0.9500 no
C32 H32B 0.9500 no
C32 H32C 0.9500 no
C42 H42A 0.9600 no
C42 H42B 0.9500 no
C42 H42C 0.9500 no
C61 H61A 0.9500 no
C61 H61B 0.9500 no
C61 H61C 0.9500 no

loop_
_geom_contact_atom_site_label_1
_geom_contact_atom_site_label_2
_geom_contact_distance
_geom_contact_site_symmetry_2
_geom_contact_publ_flag
O1 O42 3.126(4) 1_554 no
O1 O61 2.728(4) . no
O1 N12 2.952(4) . no
O21 O31 2.845(4) . no
O21 N11 2.864(4) . no
O22 C41 3.277(5) 4_655 no
O22 C42 3.154(5) 4_655 no
O31 O42 3.220(4) . no
O31 C41 3.310(4) . no
O31 O41 2.984(4) . no
O31 O21 2.845(4) . no
O31 C21 3.329(5) . no
O31 N13 3.255(5) 1_556 no
O32 C42 3.408(6) 2_654 no
O41 C31 3.387(4) . no
O41 O31 2.984(4) . no
O42 O1 3.126(4) 1_556 no
O42 C1 3.177(5) 1_556 no
O42 C5 3.392(5) 1_556 no
O42 O31 3.220(4) . no
O61 O1 2.728(4) . no
O1 H61B 2.6600 2_554 no
O22 H61A 2.8300 4_655 no
O22 H2 2.2800 . no
O22 H42C 2.7800 4_655 no
O32 H42A 2.8100 2_654 no
O32 H3 2.6300 2_655 no
O32 H5 2.9100 2_655 no
O32 H32C 2.7600 2_654 no
O32 H3 2.3600 . no
O42 H4 2.3100 . no
O42 H5 2.8700 1_556 no
O42 H1 2.5700 1_556 no
O61 H4 2.7000 . no
O61 H22B 2.5600 3_455 no
O62 H61A 2.4500 . no
O62 H61C 2.8700 . no
N11 O21 2.864(4) . no
N12 O1 2.952(4) . no
N13 O31 3.255(5) 1_554 no
N11 H42B 2.8800 4_655 no
N13 H4 2.8600 1_554 no
C1 O42 3.177(5) 1_554 no
C5 O42 3.392(5) 1_554 no
C21 O31 3.329(5) . no
C31 C41 3.537(5) . no
C31 O41 3.387(4) . no
C41 C31 3.537(5) . no
C41 O22 3.277(5) 4_645 no
C41 O31 3.310(4) . no
C42 O32 3.408(6) 2_655 no
C42 O22 3.154(5) 4_645 no
C2 H5 3.0600 . no
C6 H61B 3.0700 2_554 no
C42 H22C 2.9700 2_655 no
H1 O42 2.5700 1_554 no
H1 H5 2.3000 . no
H2 O22 2.2800 . no
H3 O32 2.3600 . no
H3 H5 2.4900 . no
H3 O32 2.6300 2_654 no
H4 O42 2.3100 . no
H4 O61 2.7000 . no
H4 N13 2.8600 1_556 no
H5 O42 2.8700 1_554 no
H5 C2 3.0600 . no
H5 H1 2.3000 . no
H5 H3 2.4900 . no
H5 O32 2.9100 2_654 no
H22B O61 2.5600 3_555 no
H22C C42 2.9700 2_654 no
H22C H42C 2.5400 2_654 no
H32C O32 2.7600 2_655 no
H42A O32 2.8100 2_655 no
H42B N11 2.8800 4_645 no
H42C H22C 2.5400 2_655 no
H42C O22 2.7800 4_645 no
H61A O62 2.4500 . no
H61A O22 2.8300 4_645 no
H61B O1 2.6600 2_555 no
H61B C6 3.0700 2_555 no
H61C O62 2.8700 . no

loop_
_geom_hbond_atom_site_label_D
_geom_hbond_atom_site_label_H
_geom_hbond_atom_site_label_A
_geom_hbond_site_symmetry_A
_geom_hbond_distance_DH
_geom_hbond_distance_HA
_geom_hbond_distance_DA
_geom_hbond_angle_DHA
_geom_hbond_publ_flag
C1 H1 O42 1_554 0.95 2.57 3.177(5) 122 yes
C2 H2 O22 . 0.95 2.28 2.705(5) 106 yes
C3 H3 O32 . 0.95 2.36 2.725(4) 103 yes
C4 H4 O42 . 0.95 2.31 2.682(4) 102 yes
C22 H22B O61 3_555 0.95 2.56 3.458(6) 158 yes

loop_
_geom_torsion_atom_site_label_1
_geom_torsion_atom_site_label_2
_geom_torsion_atom_site_label_3
_geom_torsion_atom_site_label_4
_geom_torsion
_geom_torsion_publ_flag
C5 O1 C1 N11 -179.3(3) no
C5 O1 C1 C2 -63.9(3) no
C1 O1 C5 C4 68.3(3) no
C1 O1 C5 C6 -169.1(3) no
C21 O21 C2 C1 125.5(3) no
C21 O21 C2 C3 -114.1(3) no
C2 O21 C21 O22 2.6(6) no
C2 O21 C21 C22 -177.6(3) no
C31 O31 C3 C2 -134.7(3) no
C31 O31 C3 C4 106.0(3) no
C3 O31 C31 O32 -7.5(5) no
C3 O31 C31 C32 172.2(3) no
C41 O41 C4 C3 101.4(3) no
C41 O41 C4 C5 -141.0(3) no
C4 O41 C41 O42 0.7(5) no
C4 O41 C41 C42 -176.8(3) no
C61 O61 C6 O62 -1.6(6) no
C61 O61 C6 C5 178.5(3) no
N12 N11 C1 C2 156.4(3) no
N12 N11 C1 O1 -86.7(3) no
O1 C1 C2 C3 55.0(3) no
O1 C1 C2 O21 173.4(2) no
N11 C1 C2 O21 -71.4(3) no
N11 C1 C2 C3 170.2(2) no
O21 C2 C3 O31 70.3(3) no
C1 C2 C3 O31 -172.1(2) no
C1 C2 C3 C4 -51.8(3) no
O21 C2 C3 C4 -169.4(3) no
O31 C3 C4 O41 -71.2(3) no
C2 C3 C4 O41 171.8(3) no
C2 C3 C4 C5 54.8(3) no
O31 C3 C4 C5 171.8(2) no
C3 C4 C5 O1 -62.8(3) no
C3 C4 C5 C6 177.9(3) no
O41 C4 C5 O1 178.0(2) no
O41 C4 C5 C6 58.7(3) no
O1 C5 C6 O61 -56.9(4) no
C4 C5 C6 O62 -117.5(4) no
O1 C5 C6 O62 123.3(4) no
C4 C5 C6 O61 62.4(4) no

loop_
_cod_related_entry_id
_cod_related_entry_database
_cod_related_entry_code
1 ChemSpider 2061232
